data_1556785
loop_
_publ_author_name
'Aaker\"oy, Christer B'
'Spartz, Christine L.'
'Dembowski, Sean'
'Dwyre, Savannah'
'Desper, John'

_publ_section_title
;
 A systematic structural study of halogen bonding versus hydrogen bonding
 within competitive supramolecular systems.
;
_journal_issue 'Pt 5'
_journal_name_full IUCrJ
_journal_page_first 498
_journal_page_last 510
_journal_paper_doi 10.1107/S2052252515010854
_journal_volume 2
_journal_year 2015
_chemical_formula_moiety
;
(C7 H10 N2) (C7 H5 Br O2)
;
_chemical_formula_sum 'C14 H15 Br N2 O2'
_chemical_formula_weight 323.19
_chemical_name_systematic
;
D-1--27-6--2 4-(Me2N)-pyridine, 4-Br-PhCOOH
;
_space_group_IT_number 14
_space_group_name_Hall '-P 2ybc'
_space_group_name_H-M_alt 'P 1 21/c 1'
_symmetry_cell_setting monoclinic
_symmetry_space_group_name_H-M 'P 1 21/c 1'
_atom_sites_solution_hydrogens geom
_atom_sites_solution_primary direct
_atom_sites_solution_secondary difmap
_audit_creation_method SHELXL-97
_cell_angle_alpha 90.00
_cell_angle_beta 92.157(3)
_cell_angle_gamma 90.00
_cell_formula_units_Z 4
_cell_length_a 13.5603(12)
_cell_length_b 8.1700(8)
_cell_length_c 12.2863(12)
_cell_measurement_reflns_used 9987
_cell_measurement_temperature 120(2)
_cell_measurement_theta_max 31.86
_cell_measurement_theta_min 2.91
_cell_volume 1360.2(2)
_computing_cell_refinement 'Bruker SAINT'
_computing_data_collection 'Bruker APEX2'
_computing_data_reduction 'Bruker SAINT'
_computing_molecular_graphics 'Bruker SHELXTL'
_computing_publication_material 'Bruker SHELXTL'
_computing_structure_refinement 'SHELXL-97 (Sheldrick, 2008)'
_computing_structure_solution 'SHELXS-97 (Sheldrick, 2008)'
_diffrn_ambient_temperature 120(2)
_diffrn_measured_fraction_theta_full 0.987
_diffrn_measured_fraction_theta_max 0.874
_diffrn_measurement_device_type 'Bruker APEX-II CCD'
_diffrn_measurement_method '\f and \w scans'
_diffrn_radiation_monochromator graphite
_diffrn_radiation_source 'fine-focus sealed tube'
_diffrn_radiation_type MoK\a
_diffrn_radiation_wavelength 0.71073
_diffrn_reflns_av_R_equivalents 0.0270
_diffrn_reflns_av_sigmaI/netI 0.0260
_diffrn_reflns_limit_h_max 19
_diffrn_reflns_limit_h_min -19
_diffrn_reflns_limit_k_max 12
_diffrn_reflns_limit_k_min -8
_diffrn_reflns_limit_l_max 18
_diffrn_reflns_limit_l_min -17
_diffrn_reflns_number 19711
_diffrn_reflns_theta_full 30.00
_diffrn_reflns_theta_max 33.12
_diffrn_reflns_theta_min 2.91
_exptl_absorpt_coefficient_mu 3.021
_exptl_absorpt_correction_T_max 0.7465
_exptl_absorpt_correction_T_min 0.6592
_exptl_absorpt_correction_type multi-scan
_exptl_absorpt_process_details SADABS
_exptl_crystal_colour colourless
_exptl_crystal_density_diffrn 1.578
_exptl_crystal_density_method 'not measured'
_exptl_crystal_description prism
_exptl_crystal_F_000 656
_exptl_crystal_size_max 0.32
_exptl_crystal_size_mid 0.22
_exptl_crystal_size_min 0.18
_refine_diff_density_max 0.406
_refine_diff_density_min -0.381
_refine_diff_density_rms 0.067
_refine_ls_extinction_method none
_refine_ls_goodness_of_fit_ref 1.049
_refine_ls_hydrogen_treatment mixed
_refine_ls_matrix_type full
_refine_ls_number_parameters 177
_refine_ls_number_reflns 4543
_refine_ls_number_restraints 0
_refine_ls_restrained_S_all 1.049
_refine_ls_R_factor_all 0.0402
_refine_ls_R_factor_gt 0.0282
_refine_ls_shift/su_max 0.002
_refine_ls_shift/su_mean 0.000
_refine_ls_structure_factor_coef Fsqd
_refine_ls_weighting_details 'calc w=1/[\s^2^(Fo^2^)+(0.0300P)^2^+0.4000P] where P=(Fo^2^+2Fc^2^)/3'
_refine_ls_weighting_scheme calc
_refine_ls_wR_factor_gt 0.0632
_refine_ls_wR_factor_ref 0.0671
_reflns_number_gt 3653
_reflns_number_total 4543
_reflns_threshold_expression >2sigma(I)
_cod_data_source_file lc5065.cif
_cod_data_source_block BrCO3
_cod_depositor_comments
;
The following automatic conversions were performed:

data item '_symmetry_cell_setting' value 'Monoclinic' was changed to
'monoclinic' in accordance with the
/home/saulius/struct/COD-crude-data/automatic-downloads/DataCite-retrospective/IUCr/depositions/lib/dictionaries/cif_core.dic
dictionary named 'cif_core.dic' version 2.4.2 last updated on
2011-04-26.

Automatic conversion script
Id: cif_fix_values 7556 2019-12-06 15:28:31Z antanas 
;
_cod_original_sg_symbol_H-M P2(1)/c
_cod_database_code 1556785
_publcif_datablock.id {27cd958a-df93-496a-af3f-d82b96f918db}

loop_
_symmetry_equiv_pos_as_xyz
'x, y, z'
'-x, y+1/2, -z+1/2'
'-x, -y, -z'
'x, -y-1/2, z-1/2'

loop_
_atom_site_label
_atom_site_type_symbol
_atom_site_fract_x
_atom_site_fract_y
_atom_site_fract_z
_atom_site_U_iso_or_equiv
_atom_site_adp_type
_atom_site_occupancy
_atom_site_symmetry_multiplicity
_atom_site_calc_flag
_atom_site_refinement_flags
Br1 Br 0.992962(10) 0.129265(18) 0.285184(13) 0.03245(6) Uani 1 1 d .
N11 N 0.49287(8) 0.78104(14) 0.56978(10) 0.0223(2) Uani 1 1 d .
H11 H 0.5384(13) 0.723(2) 0.5621(14) 0.027 Uiso 1 1 d .
C12 C 0.47955(10) 0.85247(16) 0.66676(11) 0.0225(3) Uani 1 1 d .
H12 H 0.5262 0.8332 0.7250 0.027 Uiso 1 1 calc R
C13 C 0.40089(10) 0.95167(16) 0.68368(11) 0.0212(2) Uani 1 1 d .
H13 H 0.3934 1.0010 0.7529 0.025 Uiso 1 1 calc R
C14 C 0.33011(9) 0.98126(15) 0.59780(10) 0.0199(2) Uani 1 1 d .
N14 N 0.24969(8) 1.07262(15) 0.61198(9) 0.0228(2) Uani 1 1 d .
C17 C 0.23290(11) 1.14745(18) 0.71750(12) 0.0265(3) Uani 1 1 d .
H17A H 0.2338 1.0626 0.7739 0.040 Uiso 1 1 calc R
H17B H 0.1686 1.2024 0.7151 0.040 Uiso 1 1 calc R
H17C H 0.2850 1.2277 0.7344 0.040 Uiso 1 1 calc R
C18 C 0.17896(11) 1.10311(18) 0.52190(12) 0.0274(3) Uani 1 1 d .
H18A H 0.1533 0.9986 0.4938 0.041 Uiso 1 1 calc R
H18B H 0.2117 1.1617 0.4638 0.041 Uiso 1 1 calc R
H18C H 0.1244 1.1696 0.5476 0.041 Uiso 1 1 calc R
C15 C 0.34862(10) 0.90663(17) 0.49649(11) 0.0227(3) Uani 1 1 d .
H15 H 0.3048 0.9253 0.4356 0.027 Uiso 1 1 calc R
C16 C 0.42899(10) 0.80807(17) 0.48574(11) 0.0234(3) Uani 1 1 d .
H16 H 0.4398 0.7578 0.4175 0.028 Uiso 1 1 calc R
C21 C 0.74314(10) 0.46646(15) 0.41008(10) 0.0206(2) Uani 1 1 d .
C27 C 0.65733(10) 0.56540(16) 0.45032(11) 0.0213(2) Uani 1 1 d .
O21 O 0.65932(8) 0.60196(13) 0.55052(8) 0.0272(2) Uani 1 1 d .
O22 O 0.59097(8) 0.60303(13) 0.38245(8) 0.0286(2) Uani 1 1 d .
C22 C 0.73759(11) 0.40222(17) 0.30519(11) 0.0239(3) Uani 1 1 d .
H22 H 0.6817 0.4257 0.2589 0.029 Uiso 1 1 calc R
C23 C 0.81242(11) 0.30440(17) 0.26715(11) 0.0254(3) Uani 1 1 d .
H23 H 0.8079 0.2603 0.1956 0.030 Uiso 1 1 calc R
C24 C 0.89362(10) 0.27209(16) 0.33510(12) 0.0244(3) Uani 1 1 d .
C25 C 0.90260(10) 0.33761(18) 0.43889(12) 0.0268(3) Uani 1 1 d .
H25 H 0.9596 0.3166 0.4840 0.032 Uiso 1 1 calc R
C26 C 0.82671(10) 0.43473(17) 0.47604(11) 0.0239(3) Uani 1 1 d .
H26 H 0.8319 0.4800 0.5472 0.029 Uiso 1 1 calc R

loop_
_atom_site_aniso_label
_atom_site_aniso_U_11
_atom_site_aniso_U_22
_atom_site_aniso_U_33
_atom_site_aniso_U_23
_atom_site_aniso_U_13
_atom_site_aniso_U_12
Br1 0.02564(8) 0.02917(9) 0.04322(10) -0.00146(6) 0.01028(6) 0.00354(5)
N11 0.0208(5) 0.0236(6) 0.0228(6) -0.0006(4) 0.0037(4) 0.0007(4)
C12 0.0216(6) 0.0262(6) 0.0195(6) 0.0015(5) -0.0015(5) -0.0019(5)
C13 0.0235(6) 0.0228(6) 0.0174(6) 0.0001(5) 0.0002(5) -0.0017(5)
C14 0.0204(6) 0.0198(6) 0.0196(6) 0.0023(5) 0.0009(5) -0.0034(4)
N14 0.0220(5) 0.0259(5) 0.0204(5) 0.0009(4) -0.0004(4) 0.0016(4)
C17 0.0267(7) 0.0296(7) 0.0236(7) -0.0011(5) 0.0051(5) 0.0037(5)
C18 0.0242(6) 0.0290(7) 0.0284(7) 0.0036(5) -0.0044(5) 0.0018(5)
C15 0.0241(6) 0.0268(6) 0.0170(6) 0.0006(5) -0.0022(5) -0.0026(5)
C16 0.0255(6) 0.0265(7) 0.0184(6) -0.0022(5) 0.0025(5) -0.0035(5)
C21 0.0231(6) 0.0191(6) 0.0195(6) 0.0031(4) 0.0019(5) -0.0014(4)
C27 0.0222(6) 0.0222(6) 0.0197(6) 0.0020(5) 0.0015(5) -0.0016(5)
O21 0.0265(5) 0.0358(6) 0.0194(5) -0.0025(4) 0.0007(4) 0.0044(4)
O22 0.0274(5) 0.0367(6) 0.0215(5) -0.0002(4) -0.0020(4) 0.0076(4)
C22 0.0261(6) 0.0248(6) 0.0206(6) 0.0024(5) -0.0001(5) 0.0009(5)
C23 0.0319(7) 0.0231(6) 0.0213(6) -0.0003(5) 0.0040(5) 0.0014(5)
C24 0.0219(6) 0.0202(6) 0.0315(7) 0.0017(5) 0.0072(5) 0.0005(5)
C25 0.0225(6) 0.0286(7) 0.0290(7) 0.0017(5) -0.0021(5) -0.0005(5)
C26 0.0249(6) 0.0257(6) 0.0211(6) 0.0007(5) 0.0001(5) -0.0009(5)

loop_
_atom_type_symbol
_atom_type_description
_atom_type_scat_dispersion_real
_atom_type_scat_dispersion_imag
_atom_type_scat_source
C C 0.0033 0.0016 'International Tables Vol C Tables 4.2.6.8 and 6.1.1.4'
H H 0.0000 0.0000 'International Tables Vol C Tables 4.2.6.8 and 6.1.1.4'
N N 0.0061 0.0033 'International Tables Vol C Tables 4.2.6.8 and 6.1.1.4'
O O 0.0106 0.0060 'International Tables Vol C Tables 4.2.6.8 and 6.1.1.4'
Br Br -0.2901 2.4595 'International Tables Vol C Tables 4.2.6.8 and 6.1.1.4'

loop_
_geom_angle_atom_site_label_1
_geom_angle_atom_site_label_2
_geom_angle_atom_site_label_3
_geom_angle
C16 N11 C12 120.42(12)
C16 N11 H11 119.6(13)
C12 N11 H11 120.0(13)
N11 C12 C13 121.70(12)
N11 C12 H12 119.1
C13 C12 H12 119.1
C12 C13 C14 119.95(12)
C12 C13 H13 120.0
C14 C13 H13 120.0
N14 C14 C15 121.77(12)
N14 C14 C13 121.97(12)
C15 C14 C13 116.25(12)
C14 N14 C18 120.82(12)
C14 N14 C17 120.30(11)
C18 N14 C17 118.86(12)
N14 C17 H17A 109.5
N14 C17 H17B 109.5
H17A C17 H17B 109.5
N14 C17 H17C 109.5
H17A C17 H17C 109.5
H17B C17 H17C 109.5
N14 C18 H18A 109.5
N14 C18 H18B 109.5
H18A C18 H18B 109.5
N14 C18 H18C 109.5
H18A C18 H18C 109.5
H18B C18 H18C 109.5
C16 C15 C14 120.48(12)
C16 C15 H15 119.8
C14 C15 H15 119.8
N11 C16 C15 121.16(13)
N11 C16 H16 119.4
C15 C16 H16 119.4
C22 C21 C26 118.91(13)
C22 C21 C27 119.23(12)
C26 C21 C27 121.85(12)
O22 C27 O21 125.64(13)
O22 C27 C21 117.31(12)
O21 C27 C21 117.05(11)
C23 C22 C21 121.00(13)
C23 C22 H22 119.5
C21 C22 H22 119.5
C24 C23 C22 118.88(13)
C24 C23 H23 120.6
C22 C23 H23 120.6
C23 C24 C25 121.54(13)
C23 C24 Br1 118.72(11)
C25 C24 Br1 119.71(11)
C24 C25 C26 118.86(13)
C24 C25 H25 120.6
C26 C25 H25 120.6
C25 C26 C21 120.77(13)
C25 C26 H26 119.6
C21 C26 H26 119.6

loop_
_geom_bond_atom_site_label_1
_geom_bond_atom_site_label_2
_geom_bond_distance
Br1 C24 1.9012(14)
N11 C16 1.3409(18)
N11 C12 1.3450(18)
N11 H11 0.787(18)
C12 C13 1.3618(19)
C12 H12 0.9500
C13 C14 1.4202(17)
C13 H13 0.9500
C14 N14 1.3383(17)
C14 C15 1.4169(19)
N14 C18 1.4584(17)
N14 C17 1.4590(18)
C17 H17A 0.9800
C17 H17B 0.9800
C17 H17C 0.9800
C18 H18A 0.9800
C18 H18B 0.9800
C18 H18C 0.9800
C15 C16 1.365(2)
C15 H15 0.9500
C16 H16 0.9500
C21 C22 1.3909(19)
C21 C26 1.3924(18)
C21 C27 1.5149(19)
C27 O22 1.2424(16)
C27 O21 1.2660(16)
C22 C23 1.387(2)
C22 H22 0.9500
C23 C24 1.382(2)
C23 H23 0.9500
C24 C25 1.384(2)
C25 C26 1.390(2)
C25 H25 0.9500
C26 H26 0.9500

loop_
_geom_hbond_atom_site_label_D
_geom_hbond_atom_site_label_H
_geom_hbond_atom_site_label_A
_geom_hbond_distance_DH
_geom_hbond_distance_HA
_geom_hbond_distance_DA
_geom_hbond_angle_DHA
N11 H11 O21 0.787(18) 1.925(19) 2.7077(16) 173.1(18)

loop_
_geom_torsion_atom_site_label_1
_geom_torsion_atom_site_label_2
_geom_torsion_atom_site_label_3
_geom_torsion_atom_site_label_4
_geom_torsion
C16 N11 C12 C13 1.0(2)
N11 C12 C13 C14 0.3(2)
C12 C13 C14 N14 177.33(13)
C12 C13 C14 C15 -1.79(18)
C15 C14 N14 C18 -1.88(19)
C13 C14 N14 C18 179.05(12)
C15 C14 N14 C17 179.91(12)
C13 C14 N14 C17 0.83(19)
N14 C14 C15 C16 -177.05(13)
C13 C14 C15 C16 2.08(19)
C12 N11 C16 C15 -0.7(2)
C14 C15 C16 N11 -0.9(2)
C22 C21 C27 O22 -9.31(18)
C26 C21 C27 O22 172.17(13)
C22 C21 C27 O21 170.39(12)
C26 C21 C27 O21 -8.14(19)
C26 C21 C22 C23 1.7(2)
C27 C21 C22 C23 -176.84(12)
C21 C22 C23 C24 -0.4(2)
C22 C23 C24 C25 -1.3(2)
C22 C23 C24 Br1 176.96(10)
C23 C24 C25 C26 1.6(2)
Br1 C24 C25 C26 -176.60(11)
C24 C25 C26 C21 -0.3(2)
C22 C21 C26 C25 -1.4(2)
C27 C21 C26 C25 177.15(13)
